data_4348029
loop_
_publ_author_name
'Das, Ankita'
'Ghosh, Prabir'
'Priego, Jos\'e Luis'
'Jim\'enez-Aparicio, Reyes'
'Lahiri, Goutam Kumar'

_publ_section_title
;
 Unsymmetric (\m-oxido)/(\m-pyrazolato) and Symmetric (\m-pyrazolato)2
 Bridged Diosmium Frameworks: Electronic Structure and Magnetic
 Properties.
;
_journal_issue 17
_journal_name_full 'Inorganic chemistry'
_journal_page_first 8396
_journal_page_last 8406
_journal_paper_doi 10.1021/acs.inorgchem.6b00898
_journal_volume 55
_journal_year 2016
_chemical_formula_moiety 'C43 H35 N10 O Os2, 3(Cl O4)'
_chemical_formula_sum 'C43 H35 Cl3 N10 O13 Os2'
_chemical_formula_weight 1386.56
_space_group_crystal_system monoclinic
_space_group_IT_number 14
_space_group_name_Hall '-P 2ybc'
_space_group_name_H-M_alt 'P 1 21/c 1'
_atom_sites_solution_hydrogens geom
_audit_creation_date 2016-03-29
_audit_creation_method
;
Olex2 1.2
(compiled 2016.02.19 svn.r3266 for OlexSys, GUI svn.r5155)
;
_cell_angle_alpha 90
_cell_angle_beta 116.892(2)
_cell_angle_gamma 90
_cell_formula_units_Z 8
_cell_length_a 20.693(3)
_cell_length_b 23.662(3)
_cell_length_c 20.977(3)
_cell_measurement_reflns_used 5012
_cell_measurement_temperature 100(2)
_cell_measurement_theta_max 29.12
_cell_measurement_theta_min 3.10
_cell_volume 9160(2)
_computing_cell_refinement 'CrystalClear-SM Expert 2.1 b28'
_computing_data_collection 'CrystalClear-SM Expert 2.1 b28 (Rigaku, 2013)'
_computing_data_reduction 'CrystalClear-SM Expert 2.1 b28'
_computing_molecular_graphics ORTEP
_computing_publication_material ORTEP
_computing_structure_refinement 'ShelXL (Sheldrick, 2015)'
_diffrn_ambient_temperature 100.15
_diffrn_measured_fraction_theta_full 0.969
_diffrn_measured_fraction_theta_max 0.999
_diffrn_measurement_device_type 'Rigaku Saturn724'
_diffrn_measurement_method \w
_diffrn_radiation_type MoK\a
_diffrn_radiation_wavelength 0.71075
_diffrn_reflns_av_R_equivalents 0.0843
_diffrn_reflns_av_unetI/netI 0.0651
_diffrn_reflns_Laue_measured_fraction_full 0.969
_diffrn_reflns_Laue_measured_fraction_max 0.995
_diffrn_reflns_limit_h_max 24
_diffrn_reflns_limit_h_min -23
_diffrn_reflns_limit_k_max 28
_diffrn_reflns_limit_k_min -28
_diffrn_reflns_limit_l_max 24
_diffrn_reflns_limit_l_min -24
_diffrn_reflns_number 74261
_diffrn_reflns_point_group_measured_fraction_full 0.969
_diffrn_reflns_point_group_measured_fraction_max 0.995
_diffrn_reflns_theta_full 25.242
_diffrn_reflns_theta_max 25.000
_diffrn_reflns_theta_min 3.031
_diffrn_source 'fine-focus sealed tube'
_exptl_absorpt_coefficient_mu 5.796
_exptl_absorpt_correction_T_max 0.4215
_exptl_absorpt_correction_T_min 0.4215
_exptl_absorpt_correction_type numerical
_exptl_absorpt_process_details 'NUMABS (Rigaku, 1999)'
_exptl_crystal_colour green
_exptl_crystal_density_diffrn 2.011
_exptl_crystal_density_meas plate
_exptl_crystal_density_method 'not measured'
_exptl_crystal_description plate
_exptl_crystal_F_000 5360
_exptl_crystal_size_max 0.35
_exptl_crystal_size_mid 0.2
_exptl_crystal_size_min 0.13
_refine_diff_density_max 2.816
_refine_diff_density_min -1.452
_refine_diff_density_rms 0.199
_refine_ls_extinction_method none
_refine_ls_goodness_of_fit_ref 1.095
_refine_ls_hydrogen_treatment constr
_refine_ls_matrix_type full
_refine_ls_number_parameters 1279
_refine_ls_number_reflns 16059
_refine_ls_number_restraints 0
_refine_ls_restrained_S_all 1.095
_refine_ls_R_factor_all 0.0489
_refine_ls_R_factor_gt 0.0379
_refine_ls_shift/su_max 0.002
_refine_ls_shift/su_mean 0.000
_refine_ls_structure_factor_coef Fsqd
_refine_ls_weighting_details
;
 w=1/[\s^2^(Fo^2^)+(0.0281P)^2^+20.7536P]
 where P=(Fo^2^+2Fc^2^)/3
;
_refine_ls_weighting_scheme calc
_refine_ls_wR_factor_gt 0.0895
_refine_ls_wR_factor_ref 0.0989
_reflns_Friedel_coverage 0.000
_reflns_number_gt 13697
_reflns_number_total 16059
_reflns_threshold_expression 'I > 2\s(I)'
_cod_data_source_file ic6b00898_si_001.cif
_cod_data_source_block 1ClO43
_cod_database_code 4348029
_shelxl_version_number 2012-9
_shelx_space_group_comment
;
The symmetry employed for this shelxl refinement is uniquely defined
by the following loop, which should always be used as a source of
symmetry information in preference to the above space-group names.
They are only intended as comments.
;
_shelx_estimated_absorpt_t_max 0.520
_shelx_estimated_absorpt_t_min 0.236
_olex2_refinement_description
;
1. Fixed Uiso
 At 1.2 times of:
  All C(H) groups
2.a Aromatic/amide H refined with riding coordinates:
 C47(H47), C24(H24), C4(H4), C66(H66), C23(H23), C57(H57), C67(H67), C3(H3),
 C1(H1), C83(H83), C86(H86), C56(H56), C27(H27), C43(H43), C14(H14), C44(H44),
 C2(H2), C34(H34), C46(H46), C48(H48), C17(H17), C76(H76), C22(H22), C79(H79),
 C63(H63), C33(H33), C7(H7), C49(H49), C75(H75), C65(H65), C20(H20), C15(H15),
 C13(H13), C70(H70), C10(H10), C73(H73), C45(H45), C42(H42), C50(H50), C12(H12),
  C64(H64), C11(H11), C80(H80), C78(H78), C58(H58), C68(H68), C16(H16),
 C41(H41), C25(H25), C21(H21), C53(H53), C35(H35), C55(H55), C74(H74), C40(H40),
  C77(H77), C85(H85), C84(H84), C26(H26), C6(H6), C5(H5), C69(H69), C60(H60),
 C32(H32), C30(H30), C37(H37), C59(H59), C36(H36), C54(H54), C31(H31)
;
_olex2_submission_special_instructions 'No special instructions were received'

loop_
_space_group_symop_operation_xyz
'x, y, z'
'-x, y+1/2, -z+1/2'
'-x, -y, -z'
'x, -y-1/2, z-1/2'

loop_
_atom_site_label
_atom_site_type_symbol
_atom_site_fract_x
_atom_site_fract_y
_atom_site_fract_z
_atom_site_U_iso_or_equiv
_atom_site_adp_type
_atom_site_occupancy
_atom_site_site_symmetry_order
_atom_site_calc_flag
_atom_site_refinement_flags_posn
Os1 Os 0.48538(2) 0.40944(2) 0.20495(2) 0.01367(7) Uani 1 1 d .
Os3 Os 0.88385(2) 0.51649(2) 0.63725(2) 0.01386(7) Uani 1 1 d .
Os4 Os 0.98400(2) 0.39545(2) 0.71583(2) 0.01571(7) Uani 1 1 d .
Os2 Os 0.39407(2) 0.53542(2) 0.13367(2) 0.01441(7) Uani 1 1 d .
Cl3 Cl 0.78750(9) 0.38748(7) 0.26314(9) 0.0219(4) Uani 1 1 d .
Cl4 Cl 0.66705(9) 0.64489(7) 0.53004(9) 0.0235(4) Uani 1 1 d .
Cl5 Cl 1.28837(9) 0.37204(7) 0.76420(9) 0.0230(4) Uani 1 1 d .
Cl2 Cl 0.64094(11) 0.35063(7) 0.54425(9) 0.0305(4) Uani 1 1 d .
Cl6 Cl 1.16851(12) 0.33686(7) 1.05772(10) 0.0330(4) Uani 1 1 d .
Cl1 Cl 0.16813(10) 0.66290(8) 0.00555(10) 0.0321(4) Uani 1 1 d .
O2 O 0.9002(2) 0.44372(17) 0.6811(2) 0.0158(9) Uani 1 1 d .
O1 O 0.4065(2) 0.46252(17) 0.1768(2) 0.0165(10) Uani 1 1 d .
N2 N 0.4825(3) 0.5115(2) 0.1183(3) 0.0135(11) Uani 1 1 d .
N16 N 0.9375(3) 0.5641(2) 0.7283(3) 0.0169(12) Uani 1 1 d .
N1 N 0.5287(3) 0.4700(2) 0.1624(3) 0.0162(12) Uani 1 1 d .
N11 N 0.9784(3) 0.4991(2) 0.6313(3) 0.0183(12) Uani 1 1 d .
N3 N 0.4668(3) 0.3675(2) 0.1113(3) 0.0167(12) Uani 1 1 d .
N20 N 0.9822(3) 0.3556(2) 0.6266(3) 0.0190(12) Uani 1 1 d .
N10 N 0.3169(3) 0.5073(2) 0.0355(3) 0.0184(12) Uani 1 1 d .
N12 N 1.0275(3) 0.4611(2) 0.6806(3) 0.0191(12) Uani 1 1 d .
N13 N 0.8177(3) 0.4841(2) 0.5376(3) 0.0160(12) Uani 1 1 d .
N5 N 0.4327(3) 0.3563(2) 0.2442(3) 0.0177(12) Uani 1 1 d .
N6 N 0.5193(3) 0.4410(2) 0.3067(3) 0.0140(11) Uani 1 1 d .
N15 N 0.8017(3) 0.5320(2) 0.6653(3) 0.0157(12) Uani 1 1 d .
N7 N 0.4597(3) 0.5809(2) 0.2239(3) 0.0188(12) Uani 1 1 d .
N14 N 0.8632(3) 0.5876(2) 0.5707(3) 0.0197(13) Uani 1 1 d .
N8 N 0.3202(3) 0.5575(2) 0.1701(3) 0.0193(12) Uani 1 1 d .
N9 N 0.3749(3) 0.6071(2) 0.0694(3) 0.0190(12) Uani 1 1 d .
N18 N 0.9289(3) 0.3350(2) 0.7432(3) 0.0197(12) Uani 1 1 d .
N17 N 1.0017(3) 0.4227(2) 0.8157(3) 0.0197(12) Uani 1 1 d .
N4 N 0.5660(3) 0.3466(2) 0.2404(3) 0.0156(12) Uani 1 1 d .
O26 O 1.1681(3) 0.39612(18) 1.0704(3) 0.0277(12) Uani 1 1 d .
O9 O 0.7600(3) 0.4443(2) 0.2581(2) 0.0297(12) Uani 1 1 d .
O18 O 0.6378(3) 0.40940(19) 0.5597(3) 0.0371(14) Uani 1 1 d .
O7 O 0.8390(3) 0.3862(2) 0.2347(3) 0.0349(13) Uani 1 1 d .
N19 N 1.0730(3) 0.3393(2) 0.7602(3) 0.0196(12) Uani 1 1 d .
O19 O 1.2457(3) 0.33056(19) 0.7108(3) 0.0325(12) Uani 1 1 d .
O14 O 0.7220(3) 0.6441(2) 0.6032(3) 0.0441(15) Uani 1 1 d .
O15 O 0.6199(3) 0.3425(2) 0.4700(3) 0.0331(13) Uani 1 1 d .
C28 C 0.4257(4) 0.5998(3) 0.2638(4) 0.0214(16) Uani 1 1 d .
O22 O 1.2494(3) 0.3894(2) 0.8025(3) 0.0492(16) Uani 1 1 d .
C62 C 0.8973(4) 0.5803(3) 0.7621(4) 0.0193(15) Uani 1 1 d .
O21 O 1.3016(3) 0.4202(2) 0.7303(3) 0.0356(13) Uani 1 1 d .
C47 C 0.7884(4) 0.4316(3) 0.5250(3) 0.0187(14) Uani 1 1 d .
H47 H 0.7951 0.4085 0.5645 0.022 Uiso 1 1 calc R
C8 C 0.5093(4) 0.3213(3) 0.1169(4) 0.0203(15) Uani 1 1 d .
C24 C 0.5285(4) 0.5980(3) 0.2433(4) 0.0204(15) Uani 1 1 d .
H24 H 0.5517 0.5859 0.2156 0.024 Uiso 1 1 calc R
C4 C 0.4200(4) 0.3850(3) 0.0458(4) 0.0255(16) Uani 1 1 d .
H4 H 0.3936 0.4188 0.0414 0.031 Uiso 1 1 calc R
O20 O 1.3563(3) 0.34722(19) 0.8132(2) 0.0292(12) Uani 1 1 d .
O10 O 0.8210(3) 0.3689(2) 0.3359(2) 0.0368(13) Uani 1 1 d .
O3 O 0.1059(3) 0.6775(2) 0.0150(3) 0.0423(15) Uani 1 1 d .
O25 O 1.1805(3) 0.3055(2) 1.1190(3) 0.0421(14) Uani 1 1 d .
C18 C 0.4442(4) 0.3673(3) 0.3128(4) 0.0202(15) Uani 1 1 d .
C19 C 0.4899(3) 0.4166(3) 0.3467(3) 0.0178(14) Uani 1 1 d .
C66 C 1.0061(4) 0.5850(3) 0.7531(4) 0.0223(15) Uani 1 1 d .
H66 H 1.0335 0.5757 0.7285 0.027 Uiso 1 1 calc R
C72 C 0.9307(4) 0.3404(3) 0.8091(4) 0.0225(16) Uani 1 1 d .
O5 O 0.2330(3) 0.6761(3) 0.0691(3) 0.0517(16) Uani 1 1 d .
C23 C 0.5652(3) 0.4852(3) 0.3347(3) 0.0184(14) Uani 1 1 d .
H23 H 0.5879 0.5006 0.3081 0.022 Uiso 1 1 calc R
C82 C 1.0304(4) 0.3126(3) 0.6384(4) 0.0192(15) Uani 1 1 d .
C9 C 0.5640(3) 0.3091(2) 0.1895(3) 0.0166(14) Uani 1 1 d .
O8 O 0.7289(3) 0.3503(2) 0.2215(3) 0.0456(15) Uani 1 1 d .
C38 C 0.3324(4) 0.5987(3) -0.0015(4) 0.0211(15) Uani 1 1 d .
C52 C 0.8299(4) 0.5763(3) 0.4991(4) 0.0211(15) Uani 1 1 d .
C57 C 0.7332(4) 0.5129(3) 0.6313(4) 0.0204(15) Uani 1 1 d .
H57 H 0.7185 0.4931 0.5875 0.024 Uiso 1 1 calc R
C67 C 1.0423(4) 0.4679(3) 0.8500(4) 0.0254(16) Uani 1 1 d .
H67 H 1.0631 0.4904 0.8265 0.030 Uiso 1 1 calc R
C3 C 0.5170(4) 0.5364(3) 0.0847(4) 0.0193(15) Uani 1 1 d .
H3 H 0.4983 0.5668 0.0518 0.023 Uiso 1 1 calc R
C1 C 0.5886(3) 0.4701(3) 0.1533(3) 0.0192(15) Uani 1 1 d .
H1 H 0.6287 0.4455 0.1766 0.023 Uiso 1 1 calc R
C83 C 1.0313(4) 0.2827(3) 0.5830(4) 0.0248(16) Uani 1 1 d .
H83 H 1.0641 0.2521 0.5924 0.030 Uiso 1 1 calc R
C29 C 0.3490(4) 0.5864(3) 0.2340(4) 0.0229(16) Uani 1 1 d .
C86 C 0.9405(4) 0.3712(3) 0.5583(4) 0.0225(15) Uani 1 1 d .
H86 H 0.9102 0.4033 0.5496 0.027 Uiso 1 1 calc R
C56 C 0.8840(4) 0.6415(3) 0.5915(4) 0.0256(16) Uani 1 1 d .
H56 H 0.9076 0.6499 0.6411 0.031 Uiso 1 1 calc R
O12 O 0.6079(3) 0.6091(3) 0.5222(3) 0.080(3) Uani 1 1 d .
C27 C 0.4641(4) 0.6327(3) 0.3251(4) 0.0290(18) Uani 1 1 d .
H27 H 0.4417 0.6438 0.3540 0.035 Uiso 1 1 calc R
C43 C 0.2831(4) 0.4566(3) 0.0245(4) 0.0218(15) Uani 1 1 d .
H43 H 0.2925 0.4329 0.0643 0.026 Uiso 1 1 calc R
C14 C 0.3890(4) 0.3133(3) 0.2082(4) 0.0248(16) Uani 1 1 d .
H14 H 0.3810 0.3061 0.1606 0.030 Uiso 1 1 calc R
O17 O 0.7150(4) 0.3321(3) 0.5829(4) 0.078(2) Uani 1 1 d .
C44 C 1.0141(4) 0.5253(3) 0.5994(4) 0.0254(16) Uani 1 1 d .
H44 H 0.9941 0.5537 0.5637 0.030 Uiso 1 1 calc R
C71 C 0.9731(4) 0.3894(3) 0.8504(4) 0.0210(15) Uani 1 1 d .
C2 C 0.5830(4) 0.5114(3) 0.1052(4) 0.0241(16) Uani 1 1 d .
H2 H 0.6180 0.5207 0.0893 0.029 Uiso 1 1 calc R
C34 C 0.4025(4) 0.6599(3) 0.0898(4) 0.0293(17) Uani 1 1 d .
H34 H 0.4319 0.6666 0.1393 0.035 Uiso 1 1 calc R
C51 C 0.8025(4) 0.5191(3) 0.4803(4) 0.0197(15) Uani 1 1 d .
C46 C 1.0898(4) 0.4650(3) 0.6754(4) 0.0237(16) Uani 1 1 d .
H46 H 1.1320 0.4432 0.7023 0.028 Uiso 1 1 calc R
C48 C 0.7492(4) 0.4107(3) 0.4570(4) 0.0218(15) Uani 1 1 d .
H48 H 0.7305 0.3733 0.4500 0.026 Uiso 1 1 calc R
C17 C 0.4136(4) 0.3330(3) 0.3450(4) 0.0260(17) Uani 1 1 d .
H17 H 0.4237 0.3396 0.3932 0.031 Uiso 1 1 calc R
C76 C 0.8888(4) 0.2924(3) 0.7002(4) 0.0249(16) Uani 1 1 d .
H76 H 0.8860 0.2890 0.6539 0.030 Uiso 1 1 calc R
C39 C 0.2993(4) 0.5427(3) -0.0210(4) 0.0189(15) Uani 1 1 d .
C22 C 0.5804(4) 0.5086(3) 0.3998(3) 0.0225(15) Uani 1 1 d .
H22 H 0.6127 0.5397 0.4179 0.027 Uiso 1 1 calc R
O4 O 0.1668(3) 0.6043(3) -0.0101(3) 0.0614(19) Uani 1 1 d .
C79 C 1.1771(4) 0.2541(3) 0.8100(4) 0.0298(18) Uani 1 1 d .
H79 H 1.2123 0.2248 0.8270 0.036 Uiso 1 1 calc R
C63 C 0.9265(4) 0.6146(3) 0.8213(3) 0.0223(15) Uani 1 1 d .
H63 H 0.8978 0.6251 0.8442 0.027 Uiso 1 1 calc R
C61 C 0.8224(3) 0.5604(2) 0.7284(3) 0.0161(14) Uani 1 1 d .
C33 C 0.2494(4) 0.5453(3) 0.1391(4) 0.0284(17) Uani 1 1 d .
H33 H 0.2289 0.5261 0.0945 0.034 Uiso 1 1 calc R
C7 C 0.5004(4) 0.2908(3) 0.0576(4) 0.0262(16) Uani 1 1 d .
H7 H 0.5296 0.2585 0.0626 0.031 Uiso 1 1 calc R
C49 C 0.7373(4) 0.4440(3) 0.3996(4) 0.0232(16) Uani 1 1 d .
H49 H 0.7116 0.4295 0.3525 0.028 Uiso 1 1 calc R
O13 O 0.6923(3) 0.6236(3) 0.4843(4) 0.078(2) Uani 1 1 d .
C75 C 0.8523(4) 0.2542(3) 0.7209(4) 0.0308(18) Uani 1 1 d .
H75 H 0.8259 0.2243 0.6898 0.037 Uiso 1 1 calc R
C81 C 1.0799(4) 0.3027(3) 0.7135(4) 0.0220(15) Uani 1 1 d .
C65 C 1.0367(4) 0.6191(3) 0.8125(4) 0.0226(15) Uani 1 1 d .
H65 H 1.0850 0.6322 0.8291 0.027 Uiso 1 1 calc R
C20 C 0.5027(4) 0.4388(3) 0.4128(4) 0.0249(16) Uani 1 1 d .
H20 H 0.4811 0.4220 0.4396 0.030 Uiso 1 1 calc R
O24 O 1.2350(4) 0.3265(3) 1.0484(4) 0.081(2) Uani 1 1 d .
C15 C 0.3551(4) 0.2788(3) 0.2376(4) 0.0319(18) Uani 1 1 d .
H15 H 0.3237 0.2491 0.2107 0.038 Uiso 1 1 calc R
C13 C 0.6124(3) 0.3356(3) 0.3090(3) 0.0169(14) Uani 1 1 d .
H13 H 0.6138 0.3609 0.3448 0.020 Uiso 1 1 calc R
C70 C 0.9855(4) 0.4020(3) 0.9199(4) 0.0271(17) Uani 1 1 d .
H70 H 0.9660 0.3786 0.9437 0.032 Uiso 1 1 calc R
C10 C 0.6111(4) 0.2627(3) 0.2087(4) 0.0214(15) Uani 1 1 d .
H10 H 0.6105 0.2378 0.1730 0.026 Uiso 1 1 calc R
C73 C 0.8944(4) 0.3032(3) 0.8315(4) 0.0288(17) Uani 1 1 d .
H73 H 0.8970 0.3074 0.8776 0.035 Uiso 1 1 calc R
C45 C 1.0838(4) 0.5048(3) 0.6260(4) 0.0291(18) Uani 1 1 d .
H45 H 1.1201 0.5160 0.6128 0.035 Uiso 1 1 calc R
C42 C 0.2356(4) 0.4388(3) -0.0429(4) 0.0256(16) Uani 1 1 d .
H42 H 0.2127 0.4031 -0.0492 0.031 Uiso 1 1 calc R
C50 C 0.7631(4) 0.4993(3) 0.4106(4) 0.0233(16) Uani 1 1 d .
H50 H 0.7538 0.5233 0.3710 0.028 Uiso 1 1 calc R
C12 C 0.6575(4) 0.2900(3) 0.3298(4) 0.0246(16) Uani 1 1 d .
H12 H 0.6884 0.2836 0.3791 0.030 Uiso 1 1 calc R
C64 C 0.9968(4) 0.6342(3) 0.8480(4) 0.0276(17) Uani 1 1 d .
H64 H 1.0173 0.6574 0.8894 0.033 Uiso 1 1 calc R
C11 C 0.6585(4) 0.2533(3) 0.2797(4) 0.0246(16) Uani 1 1 d .
H11 H 0.6909 0.2221 0.2934 0.029 Uiso 1 1 calc R
O16 O 0.5986(5) 0.3185(2) 0.5664(4) 0.083(3) Uani 1 1 d .
C80 C 1.1322(4) 0.2607(3) 0.7379(4) 0.0281(17) Uani 1 1 d .
H80 H 1.1371 0.2361 0.7045 0.034 Uiso 1 1 calc R
O6 O 0.1646(3) 0.6951(3) -0.0551(3) 0.0599(19) Uani 1 1 d .
C78 C 1.1694(4) 0.2914(3) 0.8567(4) 0.0278(17) Uani 1 1 d .
H78 H 1.1996 0.2884 0.9067 0.033 Uiso 1 1 calc R
C58 C 0.6828(4) 0.5208(3) 0.6574(4) 0.0212(15) Uani 1 1 d .
H58 H 0.6348 0.5067 0.6320 0.025 Uiso 1 1 calc R
C68 C 1.0545(4) 0.4824(3) 0.9190(4) 0.0340(19) Uani 1 1 d .
H68 H 1.0820 0.5150 0.9418 0.041 Uiso 1 1 calc R
C16 C 0.3685(4) 0.2890(3) 0.3076(4) 0.0305(18) Uani 1 1 d .
H16 H 0.3468 0.2660 0.3296 0.037 Uiso 1 1 calc R
C41 C 0.2211(4) 0.4727(3) -0.1016(4) 0.0294(17) Uani 1 1 d .
H41 H 0.1905 0.4599 -0.1487 0.035 Uiso 1 1 calc R
C25 C 0.5661(4) 0.6323(3) 0.3013(4) 0.0294(17) Uani 1 1 d .
H25 H 0.6138 0.6445 0.3125 0.035 Uiso 1 1 calc R
C21 C 0.5470(4) 0.4854(3) 0.4390(4) 0.0233(16) Uani 1 1 d .
H21 H 0.5548 0.5018 0.4833 0.028 Uiso 1 1 calc R
C53 C 0.8194(4) 0.6180(3) 0.4492(4) 0.0281(17) Uani 1 1 d .
H53 H 0.7971 0.6091 0.3997 0.034 Uiso 1 1 calc R
C35 C 0.3907(4) 0.7038(3) 0.0440(4) 0.0327(19) Uani 1 1 d .
H35 H 0.4111 0.7399 0.0613 0.039 Uiso 1 1 calc R
C55 C 0.8725(4) 0.6847(3) 0.5436(4) 0.0302(18) Uani 1 1 d .
H55 H 0.8858 0.7223 0.5600 0.036 Uiso 1 1 calc R
C74 C 0.8541(4) 0.2596(3) 0.7877(4) 0.0357(19) Uani 1 1 d .
H74 H 0.8283 0.2340 0.8028 0.043 Uiso 1 1 calc R
C40 C 0.2522(4) 0.5254(3) -0.0896(4) 0.0236(16) Uani 1 1 d .
H40 H 0.2413 0.5502 -0.1288 0.028 Uiso 1 1 calc R
C77 C 1.1174(4) 0.3333(3) 0.8301(4) 0.0268(16) Uani 1 1 d .
H77 H 1.1128 0.3589 0.8628 0.032 Uiso 1 1 calc R
C85 C 0.9395(4) 0.3432(3) 0.5010(4) 0.0288(17) Uani 1 1 d .
H85 H 0.9087 0.3551 0.4536 0.035 Uiso 1 1 calc R
C84 C 0.9849(4) 0.2968(3) 0.5141(4) 0.0272(17) Uani 1 1 d .
H84 H 0.9838 0.2751 0.4755 0.033 Uiso 1 1 calc R
C26 C 0.5337(4) 0.6488(3) 0.3432(4) 0.0320(18) Uani 1 1 d .
H26 H 0.5597 0.6713 0.3845 0.038 Uiso 1 1 calc R
C6 C 0.4484(4) 0.3078(3) -0.0098(4) 0.0272(17) Uani 1 1 d .
H6 H 0.4404 0.2867 -0.0512 0.033 Uiso 1 1 calc R
C5 C 0.4084(4) 0.3562(3) -0.0152(4) 0.0261(16) Uani 1 1 d .
H5 H 0.3735 0.3693 -0.0606 0.031 Uiso 1 1 calc R
C69 C 1.0260(4) 0.4484(3) 0.9536(4) 0.0342(19) Uani 1 1 d .
H69 H 1.0346 0.4573 1.0009 0.041 Uiso 1 1 calc R
C60 C 0.7737(4) 0.5701(3) 0.7560(3) 0.0190(15) Uani 1 1 d .
H60 H 0.7885 0.5908 0.7991 0.023 Uiso 1 1 calc R
O23 O 1.1124(5) 0.3196(3) 0.9970(4) 0.116(4) Uani 1 1 d .
C32 C 0.2047(4) 0.5600(3) 0.1702(4) 0.038(2) Uani 1 1 d .
H32 H 0.1547 0.5504 0.1472 0.045 Uiso 1 1 calc R
C30 C 0.3057(4) 0.6019(3) 0.2653(4) 0.0308(18) Uani 1 1 d .
H30 H 0.3262 0.6221 0.3092 0.037 Uiso 1 1 calc R
C37 C 0.3195(4) 0.6418(3) -0.0515(4) 0.0314(18) Uani 1 1 d .
H37 H 0.2910 0.6347 -0.1011 0.038 Uiso 1 1 calc R
C59 C 0.7040(4) 0.5496(3) 0.7206(3) 0.0207(15) Uani 1 1 d .
H59 H 0.6708 0.5553 0.7398 0.025 Uiso 1 1 calc R
C36 C 0.3485(4) 0.6947(3) -0.0282(4) 0.0326(19) Uani 1 1 d .
H36 H 0.3396 0.7246 -0.0614 0.039 Uiso 1 1 calc R
C54 C 0.8415(4) 0.6728(3) 0.4718(4) 0.0335(19) Uani 1 1 d .
H54 H 0.8353 0.7017 0.4381 0.040 Uiso 1 1 calc R
C31 C 0.2329(4) 0.5884(3) 0.2338(4) 0.038(2) Uani 1 1 d .
H31 H 0.2032 0.5985 0.2557 0.045 Uiso 1 1 calc R
O11 O 0.6405(4) 0.6994(3) 0.5140(4) 0.103(3) Uani 1 1 d .

loop_
_atom_site_aniso_label
_atom_site_aniso_U_11
_atom_site_aniso_U_22
_atom_site_aniso_U_33
_atom_site_aniso_U_23
_atom_site_aniso_U_13
_atom_site_aniso_U_12
Os1 0.01507(15) 0.01371(13) 0.00964(14) 0.00035(10) 0.00330(11) 0.00107(10)
Os3 0.01450(15) 0.01525(14) 0.01077(14) -0.00103(10) 0.00478(11) 0.00050(10)
Os4 0.01478(15) 0.01774(14) 0.01060(14) -0.00199(11) 0.00223(11) 0.00235(10)
Os2 0.01612(15) 0.01504(14) 0.01147(14) 0.00251(10) 0.00573(11) 0.00239(10)
Cl3 0.0210(9) 0.0306(9) 0.0122(8) 0.0017(7) 0.0057(7) 0.0002(7)
Cl4 0.0212(9) 0.0234(8) 0.0217(9) -0.0040(7) 0.0061(8) 0.0010(7)
Cl5 0.0286(10) 0.0212(8) 0.0175(9) 0.0027(7) 0.0090(8) 0.0052(7)
Cl2 0.0516(13) 0.0192(9) 0.0189(9) -0.0010(7) 0.0145(9) -0.0066(8)
Cl6 0.0604(14) 0.0214(9) 0.0189(9) -0.0035(8) 0.0193(10) -0.0007(9)
Cl1 0.0226(10) 0.0519(12) 0.0190(9) -0.0082(9) 0.0068(8) 0.0002(9)
O2 0.017(2) 0.018(2) 0.006(2) 0.0007(19) 0.0004(19) 0.0009(19)
O1 0.016(2) 0.018(2) 0.012(2) 0.0022(19) 0.003(2) 0.0013(18)
N2 0.015(3) 0.012(3) 0.012(3) -0.004(2) 0.005(2) -0.002(2)
N16 0.021(3) 0.017(3) 0.012(3) 0.001(2) 0.007(2) -0.001(2)
N1 0.018(3) 0.014(3) 0.015(3) 0.001(2) 0.006(2) 0.001(2)
N11 0.020(3) 0.020(3) 0.015(3) -0.005(2) 0.008(3) -0.003(2)
N3 0.021(3) 0.013(3) 0.015(3) 0.000(2) 0.007(3) 0.001(2)
N20 0.019(3) 0.021(3) 0.014(3) -0.003(2) 0.005(3) -0.003(2)
N10 0.017(3) 0.022(3) 0.016(3) 0.001(2) 0.007(3) 0.005(2)
N12 0.014(3) 0.022(3) 0.015(3) -0.003(2) 0.001(2) 0.006(2)
N13 0.017(3) 0.018(3) 0.016(3) 0.005(2) 0.011(3) 0.006(2)
N5 0.020(3) 0.015(3) 0.014(3) 0.005(2) 0.004(3) 0.004(2)
N6 0.014(3) 0.015(3) 0.012(3) 0.002(2) 0.004(2) 0.008(2)
N15 0.018(3) 0.015(3) 0.015(3) 0.000(2) 0.008(3) 0.000(2)
N7 0.021(3) 0.015(3) 0.020(3) 0.000(2) 0.009(3) 0.001(2)
N14 0.019(3) 0.019(3) 0.023(3) 0.003(3) 0.011(3) 0.005(2)
N8 0.015(3) 0.024(3) 0.022(3) 0.010(3) 0.010(3) 0.010(2)
N9 0.020(3) 0.018(3) 0.020(3) 0.007(2) 0.010(3) 0.006(2)
N18 0.021(3) 0.019(3) 0.017(3) 0.005(2) 0.006(3) 0.005(2)
N17 0.018(3) 0.019(3) 0.013(3) -0.006(2) -0.001(2) 0.006(2)
N4 0.012(3) 0.016(3) 0.016(3) 0.000(2) 0.004(2) -0.002(2)
O26 0.041(3) 0.018(2) 0.027(3) -0.006(2) 0.018(3) -0.004(2)
O9 0.034(3) 0.035(3) 0.021(3) 0.011(2) 0.013(2) 0.015(2)
O18 0.064(4) 0.017(3) 0.020(3) -0.003(2) 0.010(3) -0.007(2)
O7 0.034(3) 0.043(3) 0.036(3) -0.002(3) 0.022(3) 0.003(3)
N19 0.009(3) 0.019(3) 0.023(3) 0.000(3) 0.000(2) -0.001(2)
O19 0.035(3) 0.027(3) 0.025(3) -0.007(2) 0.004(2) -0.006(2)
O14 0.046(4) 0.040(3) 0.024(3) 0.002(3) -0.004(3) -0.014(3)
O15 0.049(4) 0.033(3) 0.018(3) -0.005(2) 0.016(3) 0.001(3)
C28 0.032(4) 0.017(3) 0.018(4) 0.007(3) 0.014(3) 0.010(3)
O22 0.065(4) 0.051(4) 0.051(4) -0.002(3) 0.043(4) 0.012(3)
C62 0.021(4) 0.020(3) 0.017(4) 0.003(3) 0.008(3) 0.002(3)
O21 0.045(3) 0.026(3) 0.027(3) 0.008(2) 0.008(3) 0.002(2)
C47 0.024(4) 0.018(3) 0.012(3) 0.001(3) 0.007(3) 0.000(3)
C8 0.029(4) 0.016(3) 0.020(4) 0.001(3) 0.015(3) -0.005(3)
C24 0.021(4) 0.020(3) 0.015(4) 0.002(3) 0.004(3) 0.003(3)
C4 0.036(5) 0.020(4) 0.017(4) 0.000(3) 0.009(3) 0.001(3)
O20 0.035(3) 0.026(3) 0.019(3) 0.007(2) 0.006(2) 0.007(2)
O10 0.051(4) 0.040(3) 0.008(3) 0.011(2) 0.003(2) 0.016(3)
O3 0.033(3) 0.073(4) 0.025(3) -0.003(3) 0.017(3) 0.011(3)
O25 0.062(4) 0.028(3) 0.034(3) 0.005(3) 0.020(3) -0.008(3)
C18 0.021(4) 0.017(3) 0.021(4) 0.002(3) 0.008(3) 0.006(3)
C19 0.015(4) 0.020(3) 0.014(3) 0.009(3) 0.003(3) 0.007(3)
C66 0.025(4) 0.026(4) 0.021(4) -0.008(3) 0.015(3) -0.003(3)
C72 0.027(4) 0.025(4) 0.015(4) 0.007(3) 0.009(3) 0.014(3)
O5 0.032(3) 0.081(4) 0.025(3) -0.017(3) -0.003(3) -0.008(3)
C23 0.019(4) 0.019(3) 0.017(4) 0.004(3) 0.008(3) 0.006(3)
C82 0.021(4) 0.016(3) 0.019(4) -0.002(3) 0.008(3) -0.003(3)
C9 0.019(4) 0.012(3) 0.020(4) -0.003(3) 0.010(3) -0.002(3)
O8 0.037(3) 0.058(4) 0.035(3) -0.002(3) 0.010(3) -0.023(3)
C38 0.017(4) 0.028(4) 0.021(4) 0.008(3) 0.010(3) 0.008(3)
C52 0.018(4) 0.024(4) 0.022(4) 0.004(3) 0.010(3) 0.004(3)
C57 0.025(4) 0.014(3) 0.018(4) 0.003(3) 0.007(3) 0.002(3)
C67 0.018(4) 0.027(4) 0.020(4) 0.000(3) -0.001(3) 0.008(3)
C3 0.021(4) 0.018(3) 0.019(4) 0.001(3) 0.009(3) -0.001(3)
C1 0.014(4) 0.024(4) 0.017(4) -0.002(3) 0.005(3) 0.002(3)
C83 0.023(4) 0.022(4) 0.031(4) -0.007(3) 0.014(4) 0.000(3)
C29 0.032(4) 0.021(3) 0.021(4) 0.008(3) 0.016(3) 0.011(3)
C86 0.019(4) 0.029(4) 0.018(4) 0.001(3) 0.008(3) 0.008(3)
C56 0.032(4) 0.023(4) 0.026(4) 0.003(3) 0.018(4) 0.002(3)
O12 0.056(5) 0.157(7) 0.040(4) -0.042(4) 0.032(4) -0.064(5)
C27 0.050(5) 0.024(4) 0.017(4) 0.004(3) 0.018(4) 0.012(4)
C43 0.024(4) 0.022(4) 0.017(4) 0.005(3) 0.006(3) -0.007(3)
C14 0.029(4) 0.018(3) 0.024(4) 0.001(3) 0.009(3) -0.001(3)
O17 0.057(5) 0.053(4) 0.072(5) 0.009(4) -0.017(4) 0.013(4)
C44 0.025(4) 0.026(4) 0.026(4) -0.002(3) 0.013(3) -0.001(3)
C71 0.023(4) 0.022(4) 0.018(4) 0.005(3) 0.009(3) 0.011(3)
C2 0.029(4) 0.021(4) 0.030(4) 0.003(3) 0.020(4) 0.000(3)
C34 0.031(4) 0.023(4) 0.037(5) -0.001(3) 0.018(4) -0.001(3)
C51 0.017(4) 0.022(4) 0.020(4) 0.003(3) 0.009(3) 0.006(3)
C46 0.018(4) 0.025(4) 0.025(4) -0.011(3) 0.007(3) -0.003(3)
C48 0.018(4) 0.026(4) 0.021(4) -0.007(3) 0.008(3) 0.000(3)
C17 0.037(5) 0.021(4) 0.028(4) 0.002(3) 0.022(4) 0.004(3)
C76 0.026(4) 0.027(4) 0.016(4) -0.003(3) 0.005(3) 0.002(3)
C39 0.021(4) 0.021(3) 0.021(4) 0.011(3) 0.015(3) 0.009(3)
C22 0.019(4) 0.025(4) 0.014(4) -0.001(3) -0.001(3) 0.006(3)
O4 0.055(4) 0.058(4) 0.045(4) -0.018(3) -0.002(3) 0.018(3)
C79 0.031(5) 0.020(4) 0.039(5) 0.009(4) 0.016(4) 0.010(3)
C63 0.024(4) 0.026(4) 0.016(4) -0.007(3) 0.009(3) 0.004(3)
C61 0.022(4) 0.014(3) 0.010(3) 0.005(3) 0.005(3) 0.003(3)
C33 0.034(5) 0.031(4) 0.024(4) 0.015(3) 0.017(4) 0.010(3)
C7 0.029(4) 0.024(4) 0.029(4) -0.002(3) 0.016(4) 0.001(3)
C49 0.015(4) 0.037(4) 0.017(4) -0.007(3) 0.007(3) -0.001(3)
O13 0.036(4) 0.139(7) 0.064(5) -0.062(5) 0.026(4) -0.011(4)
C75 0.037(5) 0.021(4) 0.037(5) -0.001(3) 0.019(4) -0.002(3)
C81 0.027(4) 0.015(3) 0.029(4) 0.000(3) 0.016(3) 0.000(3)
C65 0.018(4) 0.023(4) 0.023(4) -0.004(3) 0.006(3) -0.004(3)
C20 0.025(4) 0.031(4) 0.021(4) 0.005(3) 0.013(3) 0.010(3)
O24 0.107(6) 0.071(5) 0.112(6) 0.024(5) 0.091(6) 0.030(4)
C15 0.031(5) 0.021(4) 0.042(5) 0.003(4) 0.015(4) 0.000(3)
C13 0.019(4) 0.018(3) 0.012(3) -0.004(3) 0.006(3) -0.001(3)
C70 0.027(4) 0.032(4) 0.014(4) -0.001(3) 0.001(3) 0.011(3)
C10 0.024(4) 0.015(3) 0.024(4) -0.006(3) 0.009(3) 0.002(3)
C73 0.036(5) 0.034(4) 0.021(4) 0.010(3) 0.017(4) 0.011(4)
C45 0.030(4) 0.027(4) 0.041(5) -0.010(4) 0.026(4) -0.007(3)
C42 0.018(4) 0.028(4) 0.023(4) -0.001(3) 0.003(3) -0.006(3)
C50 0.021(4) 0.037(4) 0.012(4) 0.007(3) 0.008(3) 0.007(3)
C12 0.022(4) 0.022(4) 0.026(4) 0.006(3) 0.007(3) 0.003(3)
C64 0.026(4) 0.030(4) 0.023(4) -0.017(3) 0.008(3) -0.005(3)
C11 0.024(4) 0.025(4) 0.027(4) 0.001(3) 0.013(3) 0.002(3)
O16 0.176(8) 0.033(3) 0.110(6) -0.032(4) 0.126(6) -0.045(4)
C80 0.032(5) 0.018(4) 0.040(5) -0.005(3) 0.021(4) 0.000(3)
O6 0.054(4) 0.104(5) 0.023(3) 0.008(3) 0.018(3) -0.018(4)
C78 0.013(4) 0.025(4) 0.031(4) 0.007(3) -0.002(3) 0.004(3)
C58 0.011(4) 0.021(3) 0.027(4) 0.004(3) 0.005(3) 0.003(3)
C68 0.026(4) 0.029(4) 0.037(5) -0.012(4) 0.006(4) 0.010(3)
C16 0.031(5) 0.026(4) 0.041(5) 0.011(4) 0.022(4) 0.005(3)
C41 0.021(4) 0.044(5) 0.017(4) -0.006(4) 0.004(3) 0.002(3)
C25 0.030(4) 0.022(4) 0.027(4) -0.006(3) 0.005(4) -0.001(3)
C21 0.025(4) 0.030(4) 0.011(4) -0.004(3) 0.004(3) 0.005(3)
C53 0.032(4) 0.035(4) 0.026(4) 0.008(4) 0.020(4) 0.006(3)
C35 0.040(5) 0.015(4) 0.045(5) 0.009(4) 0.022(4) 0.004(3)
C55 0.033(5) 0.020(4) 0.044(5) 0.003(4) 0.023(4) -0.001(3)
C74 0.049(5) 0.021(4) 0.044(5) 0.008(4) 0.026(4) 0.005(4)
C40 0.024(4) 0.033(4) 0.016(4) 0.011(3) 0.010(3) 0.014(3)
C77 0.024(4) 0.024(4) 0.022(4) -0.005(3) 0.001(3) 0.000(3)
C85 0.028(4) 0.038(4) 0.017(4) -0.002(3) 0.007(3) -0.002(3)
C84 0.040(5) 0.027(4) 0.022(4) -0.015(3) 0.020(4) -0.007(3)
C26 0.044(5) 0.025(4) 0.019(4) -0.001(3) 0.006(4) 0.003(4)
C6 0.035(4) 0.032(4) 0.010(4) -0.010(3) 0.007(3) -0.006(3)
C5 0.038(5) 0.027(4) 0.014(4) 0.000(3) 0.012(3) -0.004(3)
C69 0.036(5) 0.041(5) 0.019(4) -0.001(4) 0.008(4) 0.021(4)
C60 0.028(4) 0.017(3) 0.011(3) -0.005(3) 0.008(3) 0.001(3)
O23 0.120(7) 0.036(4) 0.077(6) -0.018(4) -0.058(5) 0.018(4)
C32 0.027(5) 0.052(5) 0.040(5) 0.024(4) 0.019(4) 0.018(4)
C30 0.040(5) 0.031(4) 0.033(5) 0.013(4) 0.027(4) 0.019(4)
C37 0.046(5) 0.028(4) 0.023(4) 0.011(3) 0.018(4) 0.005(4)
C59 0.025(4) 0.020(3) 0.020(4) 0.008(3) 0.013(3) 0.004(3)
C36 0.038(5) 0.025(4) 0.042(5) 0.022(4) 0.025(4) 0.010(3)
C54 0.037(5) 0.033(4) 0.040(5) 0.022(4) 0.026(4) 0.006(4)
C31 0.043(5) 0.045(5) 0.038(5) 0.023(4) 0.030(4) 0.028(4)
O11 0.121(7) 0.036(4) 0.067(5) 0.001(4) -0.033(5) 0.029(4)

loop_
_atom_type_symbol
_atom_type_description
_atom_type_scat_dispersion_real
_atom_type_scat_dispersion_imag
_atom_type_scat_source
C C 0.0033 0.0016 'International Tables Vol C Tables 4.2.6.8 and 6.1.1.4'
H H 0.0000 0.0000 'International Tables Vol C Tables 4.2.6.8 and 6.1.1.4'
Cl Cl 0.1484 0.1585 'International Tables Vol C Tables 4.2.6.8 and 6.1.1.4'
N N 0.0061 0.0033 'International Tables Vol C Tables 4.2.6.8 and 6.1.1.4'
O O 0.0106 0.0060 'International Tables Vol C Tables 4.2.6.8 and 6.1.1.4'
Os Os -1.2165 7.6030 'International Tables Vol C Tables 4.2.6.8 and 6.1.1.4'

loop_
_geom_angle_atom_site_label_1
_geom_angle_atom_site_label_2
_geom_angle_atom_site_label_3
_geom_angle
O1 Os1 N1 83.68(18)
O1 Os1 N3 104.65(19)
O1 Os1 N5 89.54(18)
O1 Os1 N6 85.72(18)
O1 Os1 N4 174.13(18)
N1 Os1 N4 102.17(19)
N3 Os1 N1 81.7(2)
N3 Os1 N4 77.0(2)
N5 Os1 N1 173.2(2)
N5 Os1 N3 100.4(2)
N5 Os1 N4 84.61(19)
N6 Os1 N1 100.5(2)
N6 Os1 N3 169.59(19)
N6 Os1 N5 78.6(2)
N6 Os1 N4 92.63(19)
O2 Os3 N16 98.22(19)
O2 Os3 N11 83.25(19)
O2 Os3 N13 92.56(18)
O2 Os3 N15 90.70(18)
O2 Os3 N14 168.53(19)
N16 Os3 N13 168.0(2)
N16 Os3 N15 78.8(2)
N16 Os3 N14 92.3(2)
N11 Os3 N16 92.1(2)
N11 Os3 N13 94.5(2)
N11 Os3 N15 168.3(2)
N11 Os3 N14 91.9(2)
N13 Os3 N15 95.8(2)
N13 Os3 N14 77.4(2)
N15 Os3 N14 95.80(19)
O2 Os4 N20 106.35(19)
O2 Os4 N12 83.27(18)
O2 Os4 N18 90.01(19)
O2 Os4 N17 85.12(19)
O2 Os4 N19 175.05(19)
N20 Os4 N12 81.6(2)
N20 Os4 N19 76.6(2)
N12 Os4 N19 101.2(2)
N18 Os4 N20 98.5(2)
N18 Os4 N12 173.0(2)
N18 Os4 N19 85.6(2)
N17 Os4 N20 168.2(2)
N17 Os4 N12 102.7(2)
N17 Os4 N18 78.5(2)
N17 Os4 N19 91.7(2)
O1 Os2 N2 83.56(18)
O1 Os2 N10 93.38(19)
O1 Os2 N7 98.30(19)
O1 Os2 N8 90.94(19)
O1 Os2 N9 169.72(19)
N2 Os2 N9 92.57(19)
N10 Os2 N2 95.4(2)
N10 Os2 N7 167.1(2)
N10 Os2 N9 77.5(2)
N7 Os2 N2 91.4(2)
N7 Os2 N9 91.3(2)
N8 Os2 N2 168.7(2)
N8 Os2 N10 94.7(2)
N8 Os2 N7 79.5(2)
N8 Os2 N9 94.4(2)
O7 Cl3 O9 109.3(3)
O10 Cl3 O9 110.3(3)
O10 Cl3 O7 110.1(3)
O10 Cl3 O8 109.3(3)
O8 Cl3 O9 109.3(3)
O8 Cl3 O7 108.4(3)
O12 Cl4 O14 109.6(4)
O13 Cl4 O14 111.9(4)
O13 Cl4 O12 106.0(4)
O13 Cl4 O11 113.9(5)
O11 Cl4 O14 107.9(4)
O11 Cl4 O12 107.3(5)
O22 Cl5 O19 109.1(3)
O22 Cl5 O21 109.4(3)
O22 Cl5 O20 109.5(3)
O21 Cl5 O19 109.9(3)
O21 Cl5 O20 109.6(3)
O20 Cl5 O19 109.4(3)
O18 Cl2 O17 108.3(4)
O15 Cl2 O18 110.7(3)
O15 Cl2 O17 107.2(4)
O16 Cl2 O18 110.7(3)
O16 Cl2 O15 111.4(4)
O16 Cl2 O17 108.5(5)
O26 Cl6 O24 105.6(4)
O25 Cl6 O26 111.2(3)
O25 Cl6 O24 103.9(4)
O23 Cl6 O26 113.5(4)
O23 Cl6 O25 115.3(5)
O23 Cl6 O24 106.2(6)
O3 Cl1 O5 109.9(3)
O3 Cl1 O6 107.6(4)
O5 Cl1 O6 110.7(4)
O4 Cl1 O3 110.0(4)
O4 Cl1 O5 109.9(4)
O4 Cl1 O6 108.7(4)
Os3 O2 Os4 130.7(2)
Os2 O1 Os1 130.3(2)
N1 N2 Os2 118.5(4)
C3 N2 Os2 132.5(4)
C3 N2 N1 106.9(5)
C62 N16 Os3 115.8(4)
C66 N16 Os3 125.7(4)
C66 N16 C62 118.1(5)
N2 N1 Os1 118.0(4)
C1 N1 Os1 131.8(4)
C1 N1 N2 107.8(5)
N12 N11 Os3 118.4(4)
C44 N11 Os3 133.4(5)
C44 N11 N12 106.5(5)
C8 N3 Os1 117.5(4)
C4 N3 Os1 124.1(4)
C4 N3 C8 118.2(6)
C82 N20 Os4 117.3(4)
C86 N20 Os4 125.1(4)
C86 N20 C82 117.4(5)
C43 N10 Os2 124.2(4)
C43 N10 C39 118.9(6)
C39 N10 Os2 116.9(4)
N11 N12 Os4 117.0(4)
C46 N12 Os4 131.4(4)
C46 N12 N11 107.3(5)
C47 N13 Os3 125.0(4)
C47 N13 C51 118.4(6)
C51 N13 Os3 116.6(4)
C18 N5 Os1 115.5(4)
C14 N5 Os1 125.5(4)
C14 N5 C18 119.1(6)
C19 N6 Os1 116.4(4)
C23 N6 Os1 124.8(4)
C23 N6 C19 118.7(5)
C57 N15 Os3 126.4(4)
C57 N15 C61 118.2(5)
C61 N15 Os3 115.1(4)
C28 N7 Os2 114.7(4)
C24 N7 Os2 126.7(4)
C24 N7 C28 118.3(6)
C52 N14 Os3 115.0(4)
C56 N14 Os3 127.0(5)
C56 N14 C52 117.9(6)
C29 N8 Os2 114.7(4)
C33 N8 Os2 126.8(5)
C33 N8 C29 118.5(5)
C38 N9 Os2 115.3(4)
C38 N9 C34 116.8(6)
C34 N9 Os2 127.8(5)
C72 N18 Os4 116.6(5)
C76 N18 Os4 125.4(4)
C76 N18 C72 117.9(6)
C67 N17 Os4 124.9(5)
C67 N17 C71 119.0(6)
C71 N17 Os4 115.9(4)
C9 N4 Os1 116.2(4)
C13 N4 Os1 125.7(4)
C13 N4 C9 117.5(5)
C81 N19 Os4 115.8(4)
C77 N19 Os4 125.2(5)
C77 N19 C81 118.5(6)
N7 C28 C29 115.0(6)
N7 C28 C27 120.0(6)
C27 C28 C29 124.8(6)
N16 C62 C63 120.8(6)
N16 C62 C61 114.8(6)
C63 C62 C61 124.3(6)
N13 C47 H47 118.8
N13 C47 C48 122.4(6)
C48 C47 H47 118.8
N3 C8 C9 114.3(5)
N3 C8 C7 121.3(6)
C7 C8 C9 124.3(6)
N7 C24 H24 118.7
N7 C24 C25 122.7(6)
C25 C24 H24 118.7
N3 C4 H4 118.5
N3 C4 C5 122.9(6)
C5 C4 H4 118.5
N5 C18 C19 115.2(6)
N5 C18 C17 120.1(6)
C17 C18 C19 124.7(6)
N6 C19 C18 114.0(6)
N6 C19 C20 121.0(6)
C20 C19 C18 125.0(6)
N16 C66 H66 118.9
N16 C66 C65 122.2(6)
C65 C66 H66 118.9
N18 C72 C71 113.8(6)
C73 C72 N18 121.0(7)
C73 C72 C71 125.2(6)
N6 C23 H23 118.6
N6 C23 C22 122.9(6)
C22 C23 H23 118.6
N20 C82 C83 121.3(6)
N20 C82 C81 114.5(5)
C83 C82 C81 124.2(6)
N4 C9 C8 114.8(5)
N4 C9 C10 120.7(6)
C10 C9 C8 124.5(6)
N9 C38 C39 115.4(6)
N9 C38 C37 121.6(6)
C37 C38 C39 123.0(7)
N14 C52 C51 115.0(6)
N14 C52 C53 121.4(6)
C53 C52 C51 123.4(7)
N15 C57 H57 118.6
N15 C57 C58 122.9(6)
C58 C57 H57 118.6
N17 C67 H67 119.2
N17 C67 C68 121.7(7)
C68 C67 H67 119.2
N2 C3 H3 125.1
N2 C3 C2 109.7(6)
C2 C3 H3 125.1
N1 C1 H1 125.3
N1 C1 C2 109.4(6)
C2 C1 H1 125.3
C82 C83 H83 120.0
C84 C83 C82 119.9(6)
C84 C83 H83 120.0
N8 C29 C28 115.8(5)
N8 C29 C30 120.4(7)
C30 C29 C28 123.8(7)
N20 C86 H86 118.3
N20 C86 C85 123.5(6)
C85 C86 H86 118.3
N14 C56 H56 118.7
N14 C56 C55 122.7(7)
C55 C56 H56 118.7
C28 C27 H27 120.1
C26 C27 C28 119.9(6)
C26 C27 H27 120.1
N10 C43 H43 119.3
N10 C43 C42 121.4(6)
C42 C43 H43 119.3
N5 C14 H14 118.6
N5 C14 C15 122.8(7)
C15 C14 H14 118.6
N11 C44 H44 124.9
N11 C44 C45 110.1(6)
C45 C44 H44 124.9
N17 C71 C72 115.1(6)
N17 C71 C70 120.7(6)
C70 C71 C72 124.2(6)
C3 C2 C1 106.2(6)
C3 C2 H2 126.9
C1 C2 H2 126.9
N9 C34 H34 117.9
C35 C34 N9 124.3(7)
C35 C34 H34 117.9
N13 C51 C52 114.7(6)
N13 C51 C50 120.6(6)
C50 C51 C52 124.8(6)
N12 C46 H46 124.8
N12 C46 C45 110.3(6)
C45 C46 H46 124.8
C47 C48 H48 120.2
C49 C48 C47 119.5(6)
C49 C48 H48 120.2
C18 C17 H17 119.7
C18 C17 C16 120.5(7)
C16 C17 H17 119.7
N18 C76 H76 118.7
N18 C76 C75 122.7(6)
C75 C76 H76 118.7
N10 C39 C38 114.0(6)
N10 C39 C40 120.6(6)
C40 C39 C38 125.3(6)
C23 C22 H22 120.9
C23 C22 C21 118.2(6)
C21 C22 H22 120.9
C80 C79 H79 121.0
C78 C79 H79 121.0
C78 C79 C80 118.0(6)
C62 C63 H63 119.4
C62 C63 C64 121.1(6)
C64 C63 H63 119.4
N15 C61 C62 115.2(5)
N15 C61 C60 121.0(6)
C60 C61 C62 123.8(6)
N8 C33 H33 119.0
N8 C33 C32 122.0(7)
C32 C33 H33 119.0
C8 C7 H7 120.3
C8 C7 C6 119.5(6)
C6 C7 H7 120.3
C48 C49 H49 120.2
C48 C49 C50 119.6(6)
C50 C49 H49 120.2
C76 C75 H75 120.3
C76 C75 C74 119.5(7)
C74 C75 H75 120.3
N19 C81 C82 115.1(6)
N19 C81 C80 120.6(7)
C80 C81 C82 124.3(6)
C66 C65 H65 120.1
C66 C65 C64 119.7(6)
C64 C65 H65 120.1
C19 C20 H20 120.3
C21 C20 C19 119.4(6)
C21 C20 H20 120.3
C14 C15 H15 121.1
C16 C15 C14 117.9(7)
C16 C15 H15 121.1
N4 C13 H13 118.3
N4 C13 C12 123.3(6)
C12 C13 H13 118.3
C71 C70 H70 120.2
C69 C70 C71 119.5(7)
C69 C70 H70 120.2
C9 C10 H10 120.0
C11 C10 C9 119.9(6)
C11 C10 H10 120.0
C72 C73 H73 119.6
C72 C73 C74 120.8(7)
C74 C73 H73 119.6
C44 C45 H45 127.1
C46 C45 C44 105.7(6)
C46 C45 H45 127.1
C43 C42 H42 119.8
C43 C42 C41 120.4(6)
C41 C42 H42 119.8
C51 C50 H50 120.4
C49 C50 C51 119.2(6)
C49 C50 H50 120.4
C13 C12 H12 120.0
C13 C12 C11 120.1(7)
C11 C12 H12 120.0
C63 C64 C65 118.0(6)
C63 C64 H64 121.0
C65 C64 H64 121.0
C10 C11 H11 120.8
C12 C11 C10 118.4(6)
C12 C11 H11 120.8
C79 C80 C81 120.7(7)
C79 C80 H80 119.6
C81 C80 H80 119.6
C79 C78 H78 120.3
C79 C78 C77 119.4(7)
C77 C78 H78 120.3
C57 C58 H58 120.7
C59 C58 C57 118.5(6)
C59 C58 H58 120.7
C67 C68 H68 120.6
C69 C68 C67 118.8(7)
C69 C68 H68 120.6
C17 C16 C15 119.6(7)
C17 C16 H16 120.2
C15 C16 H16 120.2
C42 C41 H41 121.1
C40 C41 C42 117.9(7)
C40 C41 H41 121.1
C24 C25 H25 120.4
C24 C25 C26 119.1(7)
C26 C25 H25 120.4
C22 C21 H21 120.2
C20 C21 C22 119.6(6)
C20 C21 H21 120.2
C52 C53 H53 120.2
C52 C53 C54 119.7(7)
C54 C53 H53 120.2
C34 C35 H35 120.7
C34 C35 C36 118.7(7)
C36 C35 H35 120.7
C56 C55 H55 120.3
C54 C55 C56 119.4(7)
C54 C55 H55 120.3
C75 C74 H74 121.0
C73 C74 C75 118.0(7)
C73 C74 H74 121.0
C39 C40 H40 119.7
C41 C40 C39 120.6(6)
C41 C40 H40 119.7
N19 C77 C78 122.7(7)
N19 C77 H77 118.6
C78 C77 H77 118.6
C86 C85 H85 121.0
C86 C85 C84 118.1(7)
C84 C85 H85 121.0
C83 C84 C85 119.4(6)
C83 C84 H84 120.3
C85 C84 H84 120.3
C27 C26 C25 119.9(7)
C27 C26 H26 120.1
C25 C26 H26 120.1
C7 C6 H6 120.7
C5 C6 C7 118.6(6)
C5 C6 H6 120.7
C4 C5 C6 119.2(7)
C4 C5 H5 120.4
C6 C5 H5 120.4
C70 C69 C68 120.2(7)
C70 C69 H69 119.9
C68 C69 H69 119.9
C61 C60 H60 120.1
C59 C60 C61 119.8(6)
C59 C60 H60 120.1
C33 C32 H32 120.1
C31 C32 C33 119.9(8)
C31 C32 H32 120.1
C29 C30 H30 119.6
C29 C30 C31 120.9(7)
C31 C30 H30 119.6
C38 C37 H37 120.3
C36 C37 C38 119.4(7)
C36 C37 H37 120.3
C58 C59 C60 119.5(6)
C58 C59 H59 120.2
C60 C59 H59 120.2
C35 C36 H36 120.4
C37 C36 C35 119.2(7)
C37 C36 H36 120.4
C53 C54 H54 120.5
C55 C54 C53 118.9(7)
C55 C54 H54 120.5
C32 C31 C30 118.3(7)
C32 C31 H31 120.9
C30 C31 H31 120.9

loop_
_geom_bond_atom_site_label_1
_geom_bond_atom_site_label_2
_geom_bond_distance
Os1 O1 1.928(4)
Os1 N1 2.092(5)
Os1 N3 2.076(5)
Os1 N5 2.063(5)
Os1 N6 2.062(5)
Os1 N4 2.103(5)
Os3 O2 1.908(4)
Os3 N16 2.057(5)
Os3 N11 2.057(5)
Os3 N13 2.059(5)
Os3 N15 2.069(5)
Os3 N14 2.104(5)
Os4 O2 1.923(4)
Os4 N20 2.082(5)
Os4 N12 2.090(5)
Os4 N18 2.066(5)
Os4 N17 2.059(5)
Os4 N19 2.115(5)
Os2 O1 1.911(4)
Os2 N2 2.076(5)
Os2 N10 2.064(5)
Os2 N7 2.064(5)
Os2 N8 2.061(5)
Os2 N9 2.090(5)
Cl3 O9 1.445(5)
Cl3 O7 1.437(5)
Cl3 O10 1.431(5)
Cl3 O8 1.432(5)
Cl4 O14 1.439(5)
Cl4 O12 1.435(6)
Cl4 O13 1.379(6)
Cl4 O11 1.382(6)
Cl5 O19 1.450(5)
Cl5 O22 1.432(5)
Cl5 O21 1.433(5)
Cl5 O20 1.438(5)
Cl2 O18 1.436(5)
Cl2 O15 1.427(5)
Cl2 O17 1.440(7)
Cl2 O16 1.389(5)
Cl6 O26 1.428(5)
Cl6 O25 1.406(5)
Cl6 O24 1.496(6)
Cl6 O23 1.340(7)
Cl1 O3 1.431(5)
Cl1 O5 1.435(5)
Cl1 O4 1.422(6)
Cl1 O6 1.455(6)
N2 N1 1.391(7)
N2 C3 1.343(8)
N16 C62 1.368(8)
N16 C66 1.365(8)
N1 C1 1.336(8)
N11 N12 1.400(7)
N11 C44 1.352(8)
N3 C8 1.374(8)
N3 C4 1.339(8)
N20 C82 1.366(8)
N20 C86 1.346(8)
N10 C43 1.353(8)
N10 C39 1.359(8)
N12 C46 1.346(8)
N13 C47 1.355(8)
N13 C51 1.375(8)
N5 C18 1.374(8)
N5 C14 1.344(8)
N6 C19 1.367(8)
N6 C23 1.355(8)
N15 C57 1.344(8)
N15 C61 1.369(8)
N7 C28 1.387(8)
N7 C24 1.354(8)
N14 C52 1.366(8)
N14 C56 1.353(8)
N8 C29 1.378(8)
N8 C33 1.338(9)
N9 C38 1.358(8)
N9 C34 1.360(8)
N18 C72 1.372(8)
N18 C76 1.356(8)
N17 C67 1.349(8)
N17 C71 1.376(8)
N4 C9 1.375(8)
N4 C13 1.346(8)
N19 C81 1.362(8)
N19 C77 1.340(8)
C28 C29 1.453(10)
C28 C27 1.403(10)
C62 C63 1.373(9)
C62 C61 1.461(9)
C47 H47 0.9500
C47 C48 1.376(9)
C8 C9 1.458(9)
C8 C7 1.376(9)
C24 H24 0.9500
C24 C25 1.374(9)
C4 H4 0.9500
C4 C5 1.371(9)
C18 C19 1.467(9)
C18 C17 1.379(9)
C19 C20 1.391(9)
C66 H66 0.9500
C66 C65 1.374(9)
C72 C71 1.474(9)
C72 C73 1.370(9)
C23 H23 0.9500
C23 C22 1.373(9)
C82 C83 1.369(9)
C82 C81 1.459(9)
C9 C10 1.400(8)
C38 C39 1.464(9)
C38 C37 1.400(9)
C52 C51 1.451(9)
C52 C53 1.381(9)
C57 H57 0.9500
C57 C58 1.392(9)
C67 H67 0.9500
C67 C68 1.395(10)
C3 H3 0.9500
C3 C2 1.368(9)
C1 H1 0.9500
C1 C2 1.371(9)
C83 H83 0.9500
C83 C84 1.366(9)
C29 C30 1.380(9)
C86 H86 0.9500
C86 C85 1.364(9)
C56 H56 0.9500
C56 C55 1.374(9)
C27 H27 0.9500
C27 C26 1.367(10)
C43 H43 0.9500
C43 C42 1.373(9)
C14 H14 0.9500
C14 C15 1.391(9)
C44 H44 0.9500
C44 C45 1.377(10)
C71 C70 1.394(9)
C2 H2 0.9500
C34 H34 0.9500
C34 C35 1.360(9)
C51 C50 1.395(9)
C46 H46 0.9500
C46 C45 1.363(9)
C48 H48 0.9500
C48 C49 1.365(9)
C17 H17 0.9500
C17 C16 1.380(10)
C76 H76 0.9500
C76 C75 1.368(9)
C39 C40 1.385(9)
C22 H22 0.9500
C22 C21 1.403(9)
C79 H79 0.9500
C79 C80 1.381(10)
C79 C78 1.381(10)
C63 H63 0.9500
C63 C64 1.382(9)
C61 C60 1.388(8)
C33 H33 0.9500
C33 C32 1.395(9)
C7 H7 0.9500
C7 C6 1.395(9)
C49 H49 0.9500
C49 C50 1.394(9)
C75 H75 0.9500
C75 C74 1.392(10)
C81 C80 1.386(9)
C65 H65 0.9500
C65 C64 1.386(9)
C20 H20 0.9500
C20 C21 1.381(9)
C15 H15 0.9500
C15 C16 1.386(10)
C13 H13 0.9500
C13 C12 1.364(9)
C70 H70 0.9500
C70 C69 1.368(10)
C10 H10 0.9500
C10 C11 1.380(9)
C73 H73 0.9500
C73 C74 1.382(10)
C45 H45 0.9500
C42 H42 0.9500
C42 C41 1.383(9)
C50 H50 0.9500
C12 H12 0.9500
C12 C11 1.370(9)
C64 H64 0.9500
C11 H11 0.9500
C80 H80 0.9500
C78 H78 0.9500
C78 C77 1.382(9)
C58 H58 0.9500
C58 C59 1.375(9)
C68 H68 0.9500
C68 C69 1.381(11)
C16 H16 0.9500
C41 H41 0.9500
C41 C40 1.374(10)
C25 H25 0.9500
C25 C26 1.382(10)
C21 H21 0.9500
C53 H53 0.9500
C53 C54 1.386(10)
C35 H35 0.9500
C35 C36 1.380(10)
C55 H55 0.9500
C55 C54 1.373(10)
C74 H74 0.9500
C40 H40 0.9500
C77 H77 0.9500
C85 H85 0.9500
C85 C84 1.389(9)
C84 H84 0.9500
C26 H26 0.9500
C6 H6 0.9500
C6 C5 1.387(9)
C5 H5 0.9500
C69 H69 0.9500
C60 H60 0.9500
C60 C59 1.379(9)
C32 H32 0.9500
C32 C31 1.365(11)
C30 H30 0.9500
C30 C31 1.381(11)
C37 H37 0.9500
C37 C36 1.378(10)
C59 H59 0.9500
C36 H36 0.9500
C54 H54 0.9500
C31 H31 0.9500

loop_
_geom_torsion_atom_site_label_1
_geom_torsion_atom_site_label_2
_geom_torsion_atom_site_label_3
_geom_torsion_atom_site_label_4
_geom_torsion
Os1 N1 C1 C2 162.5(5)
Os1 N3 C8 C9 -1.8(7)
Os1 N3 C8 C7 179.7(5)
Os1 N3 C4 C5 -179.6(5)
Os1 N5 C18 C19 2.4(7)
Os1 N5 C18 C17 -177.6(5)
Os1 N5 C14 C15 179.8(5)
Os1 N6 C19 C18 6.2(7)
Os1 N6 C19 C20 -172.7(5)
Os1 N6 C23 C22 172.9(5)
Os1 N4 C9 C8 4.5(7)
Os1 N4 C9 C10 -174.3(5)
Os1 N4 C13 C12 171.5(5)
Os3 N16 C62 C63 -176.5(5)
Os3 N16 C62 C61 0.8(7)
Os3 N16 C66 C65 176.4(5)
Os3 N11 N12 Os4 32.4(5)
Os3 N11 N12 C46 -168.2(4)
Os3 N11 C44 C45 164.9(5)
Os3 N13 C47 C48 -174.8(5)
Os3 N13 C51 C52 -5.8(7)
Os3 N13 C51 C50 174.8(5)
Os3 N15 C57 C58 173.9(5)
Os3 N15 C61 C62 5.9(7)
Os3 N15 C61 C60 -175.5(4)
Os3 N14 C52 C51 10.6(7)
Os3 N14 C52 C53 -173.6(5)
Os3 N14 C56 C55 175.1(5)
Os4 N20 C82 C83 177.6(5)
Os4 N20 C82 C81 -3.3(7)
Os4 N20 C86 C85 -178.4(5)
Os4 N12 C46 C45 156.7(5)
Os4 N18 C72 C71 -0.3(7)
Os4 N18 C72 C73 178.4(5)
Os4 N18 C76 C75 -178.7(5)
Os4 N17 C67 C68 -177.1(5)
Os4 N17 C71 C72 -2.9(7)
Os4 N17 C71 C70 176.1(5)
Os4 N19 C81 C82 7.6(7)
Os4 N19 C81 C80 -173.9(5)
Os4 N19 C77 C78 172.2(5)
Os2 N2 N1 Os1 28.6(5)
Os2 N2 N1 C1 -167.1(4)
Os2 N2 C3 C2 164.0(5)
Os2 N10 C43 C42 -175.8(5)
Os2 N10 C39 C38 -6.7(7)
Os2 N10 C39 C40 175.0(5)
Os2 N7 C28 C29 -2.3(7)
Os2 N7 C28 C27 -177.9(5)
Os2 N7 C24 C25 174.3(5)
Os2 N8 C29 C28 3.4(7)
Os2 N8 C29 C30 -177.8(5)
Os2 N8 C33 C32 176.9(5)
Os2 N9 C38 C39 7.3(7)
Os2 N9 C38 C37 -175.1(5)
Os2 N9 C34 C35 176.0(5)
N2 N1 C1 C2 1.1(7)
N2 C3 C2 C1 -0.5(8)
N16 C62 C63 C64 0.5(10)
N16 C62 C61 N15 -4.4(8)
N16 C62 C61 C60 177.1(6)
N16 C66 C65 C64 -1.6(11)
N1 N2 C3 C2 1.1(7)
N1 C1 C2 C3 -0.4(8)
N11 N12 C46 C45 1.3(7)
N11 C44 C45 C46 0.1(8)
N3 C8 C9 N4 -1.8(8)
N3 C8 C9 C10 176.9(6)
N3 C8 C7 C6 1.3(10)
N3 C4 C5 C6 -2.2(11)
N20 C82 C83 C84 2.1(10)
N20 C82 C81 N19 -2.9(8)
N20 C82 C81 C80 178.7(6)
N20 C86 C85 C84 -1.1(11)
N10 C43 C42 C41 -0.1(10)
N10 C39 C40 C41 1.6(10)
N12 N11 C44 C45 0.7(7)
N12 C46 C45 C44 -0.9(8)
N13 C47 C48 C49 -1.8(10)
N13 C51 C50 C49 1.9(9)
N5 C18 C19 N6 -5.6(8)
N5 C18 C19 C20 173.2(6)
N5 C18 C17 C16 -3.1(10)
N5 C14 C15 C16 -1.3(11)
N6 C19 C20 C21 -1.4(10)
N6 C23 C22 C21 0.3(10)
N15 C57 C58 C59 0.2(10)
N15 C61 C60 C59 1.8(9)
N7 C28 C29 N8 -0.7(8)
N7 C28 C29 C30 -179.4(6)
N7 C28 C27 C26 3.7(10)
N7 C24 C25 C26 1.9(10)
N14 C52 C51 N13 -3.3(8)
N14 C52 C51 C50 176.0(6)
N14 C52 C53 C54 -1.5(10)
N14 C56 C55 C54 -2.9(11)
N8 C29 C30 C31 0.6(10)
N8 C33 C32 C31 0.9(11)
N9 C38 C39 N10 -0.5(8)
N9 C38 C39 C40 177.7(6)
N9 C38 C37 C36 -2.2(10)
N9 C34 C35 C36 -0.4(11)
N18 C72 C71 N17 2.1(8)
N18 C72 C71 C70 -176.9(6)
N18 C72 C73 C74 -0.8(11)
N18 C76 C75 C74 1.9(11)
N17 C67 C68 C69 2.0(10)
N17 C71 C70 C69 0.6(10)
N4 C9 C10 C11 2.2(9)
N4 C13 C12 C11 1.7(10)
N19 C81 C80 C79 1.6(10)
C28 N7 C24 C25 1.3(9)
C28 C29 C30 C31 179.3(6)
C28 C27 C26 C25 -0.4(10)
C62 N16 C66 C65 3.4(10)
C62 C63 C64 C65 1.3(11)
C62 C61 C60 C59 -179.9(6)
C47 N13 C51 C52 173.9(5)
C47 N13 C51 C50 -5.5(9)
C47 C48 C49 C50 -2.0(10)
C8 N3 C4 C5 5.4(10)
C8 C9 C10 C11 -176.5(6)
C8 C7 C6 C5 2.0(10)
C24 N7 C28 C29 171.5(6)
C24 N7 C28 C27 -4.1(9)
C24 C25 C26 C27 -2.3(10)
C4 N3 C8 C9 173.5(6)
C4 N3 C8 C7 -5.0(9)
C18 N5 C14 C15 -0.5(10)
C18 C19 C20 C21 179.9(6)
C18 C17 C16 C15 1.3(11)
C19 N6 C23 C22 -3.8(9)
C19 C18 C17 C16 176.9(6)
C19 C20 C21 C22 -2.2(10)
C66 N16 C62 C63 -2.8(9)
C66 N16 C62 C61 174.5(6)
C66 C65 C64 C63 -0.8(10)
C72 N18 C76 C75 -1.8(10)
C72 C71 C70 C69 179.6(6)
C72 C73 C74 C75 0.8(11)
C23 N6 C19 C18 -176.8(5)
C23 N6 C19 C20 4.3(9)
C23 C22 C21 C20 2.7(10)
C82 N20 C86 C85 6.0(10)
C82 C83 C84 C85 2.9(10)
C82 C81 C80 C79 179.9(6)
C9 N4 C13 C12 0.9(9)
C9 C8 C7 C6 -177.0(6)
C9 C10 C11 C12 0.4(10)
C38 N9 C34 C35 -0.7(10)
C38 C39 C40 C41 -176.5(6)
C38 C37 C36 C35 1.0(11)
C52 N14 C56 C55 0.4(10)
C52 C51 C50 C49 -177.5(6)
C52 C53 C54 C55 -1.1(10)
C57 N15 C61 C62 -179.5(5)
C57 N15 C61 C60 -1.0(9)
C57 C58 C59 C60 0.5(9)
C67 N17 C71 C72 -178.8(5)
C67 N17 C71 C70 0.2(9)
C67 C68 C69 C70 -1.1(11)
C3 N2 N1 Os1 -165.7(4)
C3 N2 N1 C1 -1.3(6)
C83 C82 C81 N19 176.1(6)
C83 C82 C81 C80 -2.3(10)
C29 N8 C33 C32 -1.4(10)
C29 C28 C27 C26 -171.5(6)
C29 C30 C31 C32 -1.0(11)
C86 N20 C82 C83 -6.4(9)
C86 N20 C82 C81 172.7(6)
C86 C85 C84 C83 -3.4(10)
C56 N14 C52 C51 -174.1(6)
C56 N14 C52 C53 1.8(9)
C56 C55 C54 C53 3.2(11)
C27 C28 C29 N8 174.7(6)
C27 C28 C29 C30 -4.1(11)
C43 N10 C39 C38 172.8(5)
C43 N10 C39 C40 -5.4(9)
C43 C42 C41 C40 -3.7(10)
C14 N5 C18 C19 -177.3(5)
C14 N5 C18 C17 2.7(9)
C14 C15 C16 C17 0.9(11)
C44 N11 N12 Os4 -160.7(4)
C44 N11 N12 C46 -1.2(7)
C71 N17 C67 C68 -1.6(9)
C71 C72 C73 C74 177.7(7)
C71 C70 C69 C68 -0.2(10)
C34 N9 C38 C39 -175.6(6)
C34 N9 C38 C37 2.0(9)
C34 C35 C36 C37 0.2(11)
C51 N13 C47 C48 5.5(9)
C51 C52 C53 C54 174.0(6)
C48 C49 C50 C51 1.9(10)
C17 C18 C19 N6 174.4(6)
C17 C18 C19 C20 -6.7(11)
C76 N18 C72 C71 -177.4(5)
C76 N18 C72 C73 1.3(9)
C76 C75 C74 C73 -1.3(11)
C39 N10 C43 C42 4.7(9)
C39 C38 C37 C36 175.2(6)
C79 C78 C77 N19 0.4(11)
C63 C62 C61 N15 172.8(6)
C63 C62 C61 C60 -5.7(10)
C61 N15 C57 C58 0.0(9)
C61 C62 C63 C64 -176.5(6)
C61 C60 C59 C58 -1.5(9)
C33 N8 C29 C28 -178.2(6)
C33 N8 C29 C30 0.6(9)
C33 C32 C31 C30 0.3(11)
C7 C8 C9 N4 176.6(6)
C7 C8 C9 C10 -4.6(10)
C7 C6 C5 C4 -1.6(10)
C81 N19 C77 C78 -0.3(10)
C81 C82 C83 C84 -176.9(6)
C13 N4 C9 C8 176.0(5)
C13 N4 C9 C10 -2.8(8)
C13 C12 C11 C10 -2.2(10)
C73 C72 C71 N17 -176.6(6)
C73 C72 C71 C70 4.5(11)
C42 C41 C40 C39 3.0(10)
C80 C79 C78 C77 0.4(10)
C78 C79 C80 C81 -1.4(10)
C53 C52 C51 N13 -179.1(6)
C53 C52 C51 C50 0.3(10)
C77 N19 C81 C82 -179.2(6)
C77 N19 C81 C80 -0.7(9)
C37 C38 C39 N10 -178.1(6)
C37 C38 C39 C40 0.1(10)
